data_2205606
loop_
_publ_author_name
'Meijboom, Reinout'
'Muller, Alfred'
'Roodt, Andreas'

_publ_section_title
;
 <i>trans</i>-Carbonylchlorobis(tri-<i>m</i>-tolylphosphino)rhodium(I)
 dichloromethane solvate
;
_journal_issue 4
_journal_name_full 'Acta Crystallographica Section E'
_journal_page_first m699
_journal_page_last m701
_journal_paper_doi 10.1107/S1600536805005738
_journal_volume 61
_journal_year 2005
_chemical_formula_iupac '[Rh Cl (C21 H21 P)2 (C O)], C H2 Cl2'
_chemical_formula_moiety 'C43 H42 Cl1 O P2 Rh, C1 H2 Cl2'
_chemical_formula_sum 'C44 H44 Cl3 O P2 Rh'
_chemical_formula_weight 859.99
_chemical_name_systematic
;
trans-Carbonylchlorobis(tri-m-tolylphosphino)rhodium(I) dichloromethane
solvate
;
_space_group_IT_number 2
_symmetry_cell_setting triclinic
_symmetry_space_group_name_Hall '-P 1'
_symmetry_space_group_name_H-M 'P -1'
_audit_creation_method 'WinGX routine CIF_UPDATE'
_cell_angle_alpha 100.87(3)
_cell_angle_beta 100.71(3)
_cell_angle_gamma 108.14(3)
_cell_formula_units_Z 2
_cell_length_a 10.061(2)
_cell_length_b 11.763(2)
_cell_length_c 19.337(4)
_cell_measurement_reflns_used 814
_cell_measurement_temperature 293(2)
_cell_measurement_theta_max 22.57
_cell_measurement_theta_min 2.55
_cell_volume 2061.1(9)
_computing_cell_refinement 'SAINT-Plus (Bruker, 1999)'
_computing_data_collection 'SMART-NT (Bruker, 1998)'
_computing_data_reduction 'SAINT-Plus and XPREP (Bruker, 1999)'
_computing_molecular_graphics 'DIAMOND (Brandenburg & Berndt, 2001)'
_computing_publication_material 'WinGX (Farrugia, 1999)'
_computing_structure_refinement 'SHELXL97 (Sheldrick, 1997)'
_computing_structure_solution 'SIR97 (Altomare et al., 1999)'
_diffrn_measured_fraction_theta_full 0.985
_diffrn_measured_fraction_theta_max 0.985
_diffrn_measurement_device_type 'Bruker SMART CCD 1K'
_diffrn_measurement_method \w
_diffrn_radiation_source 'fine-focus sealed tube'
_diffrn_radiation_type MoK\a
_diffrn_radiation_wavelength 0.71073
_diffrn_reflns_av_R_equivalents 0.0465
_diffrn_reflns_limit_h_max 12
_diffrn_reflns_limit_h_min -12
_diffrn_reflns_limit_k_max 15
_diffrn_reflns_limit_k_min -14
_diffrn_reflns_limit_l_max 24
_diffrn_reflns_limit_l_min -24
_diffrn_reflns_number 13219
_diffrn_reflns_theta_full 26.99
_diffrn_reflns_theta_max 26.99
_diffrn_reflns_theta_min 1.11
_diffrn_standards_decay_% 0
_diffrn_standards_interval_count 0
_diffrn_standards_interval_time 0
_diffrn_standards_number 0
_exptl_absorpt_coefficient_mu 0.719
_exptl_absorpt_correction_T_max 0.919
_exptl_absorpt_correction_T_min 0.672
_exptl_absorpt_correction_type multi-scan
_exptl_absorpt_process_details
;
 SADABS (Bruker, 1998)
;
_exptl_crystal_colour yellow
_exptl_crystal_density_diffrn 1.386
_exptl_crystal_density_method 'not measured'
_exptl_crystal_description rectangle
_exptl_crystal_F_000 884
_exptl_crystal_size_max 0.60
_exptl_crystal_size_mid 0.22
_exptl_crystal_size_min 0.12
_refine_diff_density_max 0.84
_refine_diff_density_min -0.73
_refine_ls_extinction_method none
_refine_ls_goodness_of_fit_ref 1.015
_refine_ls_hydrogen_treatment constr
_refine_ls_matrix_type full
_refine_ls_number_parameters 464
_refine_ls_number_reflns 8864
_refine_ls_number_restraints 0
_refine_ls_restrained_S_all 1.015
_refine_ls_R_factor_gt 0.0617
_refine_ls_shift/su_max 0.001
_refine_ls_structure_factor_coef Fsqd
_refine_ls_weighting_details 'calc w = 1/[\s^2^(Fo^2^)+(0.0525P)^2^+1.6693P] where P = (Fo^2^+2Fc^2^)/3'
_refine_ls_weighting_scheme calc
_refine_ls_wR_factor_ref 0.1509
_reflns_number_gt 5105
_reflns_number_total 8864
_reflns_threshold_expression I>2\s(I)
_cod_data_source_file wk6036.cif
_cod_data_source_block I
_cod_original_cell_volume 2061.0(9)
_cod_database_code 2205606

loop_
_symmetry_equiv_pos_as_xyz
'x, y, z'
'-x, -y, -z'

loop_
_atom_site_label
_atom_site_fract_x
_atom_site_fract_y
_atom_site_fract_z
_atom_site_U_iso_or_equiv
_atom_site_adp_type
_atom_site_calc_flag
_atom_site_refinement_flags
_atom_site_occupancy
_atom_site_disorder_assembly
_atom_site_disorder_group
_atom_site_type_symbol
Rh 0.26170(5) 0.20464(4) 0.72527(2) 0.02874(14) Uani d . 1 . . Rh
P1 0.26797(16) 0.31120(13) 0.63555(7) 0.0317(3) Uani d . 1 . . P
P2 0.25787(16) 0.10801(13) 0.81974(7) 0.0311(3) Uani d . 1 . . P
C 0.2755(7) 0.0761(6) 0.6644(3) 0.0421(15) Uani d . 1 . . C
O 0.2763(6) -0.0096(4) 0.6241(3) 0.0698(15) Uani d . 1 . . O
Cl1 0.21963(17) 0.36651(13) 0.80029(7) 0.0415(4) Uani d . 1 . . Cl
C11 0.2607(6) 0.2221(5) 0.5456(3) 0.0357(13) Uani d . 1 . . C
C12 0.3839(7) 0.2075(6) 0.5296(3) 0.0422(15) Uani d . 1 . . C
H12 0.4722 0.2488 0.5645 0.051 Uiso calc R 1 . . H
C13 0.3818(7) 0.1344(6) 0.4642(3) 0.0474(16) Uani d . 1 . . C
C14 0.2499(8) 0.0717(6) 0.4144(3) 0.0566(18) Uani d . 1 . . C
H14 0.2455 0.0219 0.3699 0.068 Uiso calc R 1 . . H
C15 0.1241(7) 0.0807(6) 0.4286(3) 0.0542(18) Uani d . 1 . . C
H15 0.0356 0.0355 0.3945 0.065 Uiso calc R 1 . . H
C16 0.1295(7) 0.1570(6) 0.4938(3) 0.0438(15) Uani d . 1 . . C
H16 0.0447 0.1647 0.5029 0.053 Uiso calc R 1 . . H
C17 0.5195(9) 0.1249(8) 0.4472(4) 0.089(3) Uani d . 1 . . C
H17A 0.5728 0.104 0.4863 0.133 Uiso calc R 1 . . H
H17B 0.5778 0.203 0.4418 0.133 Uiso calc R 1 . . H
H17C 0.4954 0.0616 0.4027 0.133 Uiso calc R 1 . . H
C21 0.1188(6) 0.3677(6) 0.6195(3) 0.0372(14) Uani d . 1 . . C
C22 0.1344(7) 0.4845(6) 0.6097(3) 0.0463(16) Uani d . 1 . . C
H22 0.2256 0.5374 0.6104 0.056 Uiso calc R 1 . . H
C23 0.0182(10) 0.5252(8) 0.5988(3) 0.066(2) Uani d . 1 . . C
C24 -0.1150(10) 0.4444(9) 0.5965(4) 0.080(3) Uani d . 1 . . C
H24 -0.1941 0.4697 0.5887 0.096 Uiso calc R 1 . . H
C25 -0.1367(8) 0.3277(8) 0.6052(4) 0.071(2) Uani d . 1 . . C
H25 -0.2291 0.2747 0.6025 0.085 Uiso calc R 1 . . H
C26 -0.0186(7) 0.2893(7) 0.6183(3) 0.0535(17) Uani d . 1 . . C
H26 -0.0313 0.2115 0.6262 0.064 Uiso calc R 1 . . H
C27 0.0409(10) 0.6552(8) 0.5920(4) 0.089(3) Uani d . 1 . . C
H27A 0.1266 0.6856 0.5757 0.133 Uiso calc R 1 . . H
H27B 0.052 0.7082 0.6387 0.133 Uiso calc R 1 . . H
H27C -0.0413 0.6546 0.5574 0.133 Uiso calc R 1 . . H
C31 0.4310(6) 0.4491(5) 0.6561(3) 0.0341(13) Uani d . 1 . . C
C32 0.5101(6) 0.5047(5) 0.7280(3) 0.0385(14) Uani d . 1 . . C
H32 0.4813 0.4686 0.7642 0.046 Uiso calc R 1 . . H
C33 0.6308(7) 0.6124(6) 0.7476(3) 0.0463(15) Uani d . 1 . . C
C34 0.6753(7) 0.6645(6) 0.6934(4) 0.0542(17) Uani d . 1 . . C
H34 0.7566 0.7366 0.7057 0.065 Uiso calc R 1 . . H
C35 0.6002(8) 0.6104(6) 0.6221(4) 0.0550(18) Uani d . 1 . . C
H35 0.6319 0.6454 0.5861 0.066 Uiso calc R 1 . . H
C36 0.4771(7) 0.5036(6) 0.6024(3) 0.0485(16) Uani d . 1 . . C
H36 0.4256 0.4686 0.5537 0.058 Uiso calc R 1 . . H
C37 0.7120(8) 0.6734(7) 0.8274(3) 0.071(2) Uani d . 1 . . C
H37A 0.6442 0.6797 0.8556 0.107 Uiso calc R 1 . . H
H37B 0.7791 0.7547 0.8322 0.107 Uiso calc R 1 . . H
H37C 0.764 0.6241 0.8449 0.107 Uiso calc R 1 . . H
C41 0.2706(6) -0.0471(5) 0.8020(3) 0.0345(13) Uani d . 1 . . C
C42 0.1661(6) -0.1507(5) 0.8071(3) 0.0366(13) Uani d . 1 . . C
H42 0.0841 -0.1434 0.8201 0.044 Uiso calc R 1 . . H
C43 0.1803(7) -0.2671(5) 0.7930(3) 0.0402(14) Uani d . 1 . . C
C44 0.3018(7) -0.2763(6) 0.7747(3) 0.0436(15) Uani d . 1 . . C
H44 0.3131 -0.3528 0.7654 0.052 Uiso calc R 1 . . H
C45 0.4088(7) -0.1719(6) 0.7698(3) 0.0527(17) Uani d . 1 . . C
H45 0.4922 -0.1786 0.7581 0.063 Uiso calc R 1 . . H
C46 0.3917(7) -0.0588(6) 0.7822(3) 0.0480(16) Uani d . 1 . . C
H46 0.4621 0.0101 0.7773 0.058 Uiso calc R 1 . . H
C47 0.0628(7) -0.3786(6) 0.7979(4) 0.0587(18) Uani d . 1 . . C
H47A -0.0252 -0.3934 0.7622 0.088 Uiso calc R 1 . . H
H47B 0.0473 -0.3641 0.8458 0.088 Uiso calc R 1 . . H
H47C 0.091 -0.4497 0.7888 0.088 Uiso calc R 1 . . H
C51 0.0875(6) 0.0859(5) 0.8458(3) 0.0343(13) Uani d . 1 . . C
C52 0.0792(7) 0.1327(6) 0.9149(3) 0.0427(15) Uani d . 1 . . C
H52 0.1644 0.1774 0.9514 0.051 Uiso calc R 1 . . H
C53 -0.0525(8) 0.1151(6) 0.9316(3) 0.0534(17) Uani d . 1 . . C
C54 -0.1772(7) 0.0510(7) 0.8771(4) 0.0580(18) Uani d . 1 . . C
H54 -0.2665 0.0399 0.8872 0.07 Uiso calc R 1 . . H
C55 -0.1721(7) 0.0031(7) 0.8079(4) 0.0595(19) Uani d . 1 . . C
H55 -0.2579 -0.0419 0.7718 0.071 Uiso calc R 1 . . H
C56 -0.0408(7) 0.0209(6) 0.7910(3) 0.0470(16) Uani d . 1 . . C
H56 -0.038 -0.0101 0.7436 0.056 Uiso calc R 1 . . H
C57 -0.0563(9) 0.1705(9) 1.0086(4) 0.093(3) Uani d . 1 . . C
H57A -0.0386 0.2575 1.0156 0.14 Uiso calc R 1 . . H
H57B 0.0171 0.1593 1.0432 0.14 Uiso calc R 1 . . H
H57C -0.1497 0.1298 1.0155 0.14 Uiso calc R 1 . . H
C61 0.4005(6) 0.1886(5) 0.9046(3) 0.0361(13) Uani d . 1 . . C
C62 0.4921(6) 0.3099(5) 0.9164(3) 0.0401(14) Uani d . 1 . . C
H62 0.4824 0.3497 0.8795 0.048 Uiso calc R 1 . . H
C63 0.5989(7) 0.3746(6) 0.9819(3) 0.0482(16) Uani d . 1 . . C
C64 0.6101(8) 0.3128(7) 1.0354(3) 0.0587(19) Uani d . 1 . . C
H64 0.6786 0.3543 1.0799 0.07 Uiso calc R 1 . . H
C65 0.5227(9) 0.1913(8) 1.0247(4) 0.070(2) Uani d . 1 . . C
H65 0.5344 0.1515 1.0614 0.083 Uiso calc R 1 . . H
C66 0.4173(7) 0.1279(6) 0.9596(3) 0.0501(16) Uani d . 1 . . C
H66 0.3582 0.0459 0.9526 0.06 Uiso calc R 1 . . H
C67 0.6948(8) 0.5057(6) 0.9941(4) 0.071(2) Uani d . 1 . . C
H67A 0.7278 0.5457 1.0454 0.107 Uiso calc R 1 . . H
H67B 0.6417 0.5484 0.9697 0.107 Uiso calc R 1 . . H
H67C 0.7767 0.5076 0.9749 0.107 Uiso calc R 1 . . H
C1A 0.836(2) 0.307(2) 0.7749(11) 0.064(6) Uiso d P 0.426(11) A 1 C
H1A1 0.9057 0.2664 0.7796 0.077 Uiso calc PR 0.426(11) A 1 H
H1A2 0.8688 0.3719 0.7507 0.077 Uiso calc PR 0.426(11) A 1 H
Cl2A 0.8275(11) 0.3715(7) 0.8576(5) 0.110(3) Uiso d P 0.426(11) A 1 Cl
Cl3A 0.6616(7) 0.1950(8) 0.7187(5) 0.104(3) Uiso d P 0.426(11) A 1 Cl
C1B 0.862(2) 0.300(2) 0.8000(11) 0.104(7) Uiso d P 0.574(11) A 2 C
H1B1 0.8865 0.2272 0.801 0.125 Uiso calc PR 0.574(11) A 2 H
H1B2 0.9188 0.3473 0.7727 0.125 Uiso calc PR 0.574(11) A 2 H
Cl2B 0.8990(8) 0.3896(5) 0.8876(4) 0.110(2) Uiso d P 0.574(11) A 2 Cl
Cl3B 0.6654(6) 0.2538(7) 0.7557(4) 0.126(2) Uiso d P 0.574(11) A 2 Cl

loop_
_atom_site_aniso_label
_atom_site_aniso_U_11
_atom_site_aniso_U_22
_atom_site_aniso_U_33
_atom_site_aniso_U_12
_atom_site_aniso_U_13
_atom_site_aniso_U_23
Rh 0.0329(3) 0.0265(2) 0.0284(2) 0.01179(19) 0.00847(18) 0.00841(18)
P1 0.0381(9) 0.0309(8) 0.0275(8) 0.0145(7) 0.0082(6) 0.0074(6)
P2 0.0340(9) 0.0277(8) 0.0302(8) 0.0089(7) 0.0079(6) 0.0083(6)
C 0.061(4) 0.037(4) 0.039(3) 0.024(3) 0.018(3) 0.016(3)
O 0.112(4) 0.054(3) 0.061(3) 0.048(3) 0.035(3) 0.012(3)
Cl1 0.0579(10) 0.0357(8) 0.0372(8) 0.0238(8) 0.0179(7) 0.0069(6)
C11 0.048(4) 0.034(3) 0.030(3) 0.017(3) 0.010(3) 0.014(3)
C12 0.044(4) 0.048(4) 0.037(3) 0.020(3) 0.010(3) 0.012(3)
C13 0.056(4) 0.054(4) 0.040(4) 0.027(4) 0.019(3) 0.012(3)
C14 0.073(5) 0.056(4) 0.034(4) 0.025(4) 0.009(3) -0.002(3)
C15 0.049(4) 0.060(5) 0.042(4) 0.018(4) 0.004(3) -0.003(3)
C16 0.046(4) 0.045(4) 0.039(3) 0.018(3) 0.011(3) 0.007(3)
C17 0.080(6) 0.119(8) 0.068(5) 0.049(6) 0.030(4) -0.006(5)
C21 0.043(4) 0.046(4) 0.027(3) 0.024(3) 0.006(3) 0.007(3)
C22 0.062(4) 0.048(4) 0.032(3) 0.029(4) 0.008(3) 0.007(3)
C23 0.089(6) 0.083(6) 0.040(4) 0.060(6) 0.006(4) 0.011(4)
C24 0.089(7) 0.115(8) 0.058(5) 0.080(7) 0.005(5) 0.013(5)
C25 0.045(5) 0.096(7) 0.073(5) 0.034(5) 0.012(4) 0.012(5)
C26 0.053(5) 0.057(4) 0.054(4) 0.024(4) 0.014(3) 0.015(3)
C27 0.148(9) 0.092(6) 0.062(5) 0.089(7) 0.020(5) 0.030(5)
C31 0.043(4) 0.032(3) 0.033(3) 0.018(3) 0.012(3) 0.014(3)
C32 0.036(4) 0.036(3) 0.041(3) 0.010(3) 0.009(3) 0.011(3)
C33 0.045(4) 0.044(4) 0.043(4) 0.012(3) 0.006(3) 0.009(3)
C34 0.057(5) 0.040(4) 0.056(4) 0.005(3) 0.017(4) 0.008(3)
C35 0.072(5) 0.038(4) 0.060(4) 0.011(4) 0.036(4) 0.020(3)
C36 0.061(5) 0.042(4) 0.040(4) 0.014(3) 0.015(3) 0.011(3)
C37 0.065(5) 0.061(5) 0.059(5) 0.000(4) -0.007(4) 0.012(4)
C41 0.038(4) 0.033(3) 0.030(3) 0.013(3) 0.001(2) 0.009(2)
C42 0.044(4) 0.031(3) 0.034(3) 0.012(3) 0.011(3) 0.011(3)
C43 0.046(4) 0.029(3) 0.041(3) 0.012(3) 0.009(3) 0.007(3)
C44 0.055(4) 0.035(4) 0.044(4) 0.022(3) 0.009(3) 0.012(3)
C45 0.048(4) 0.062(5) 0.063(4) 0.034(4) 0.022(3) 0.021(4)
C46 0.051(4) 0.041(4) 0.059(4) 0.020(3) 0.017(3) 0.020(3)
C47 0.062(5) 0.036(4) 0.084(5) 0.018(4) 0.022(4) 0.025(4)
C51 0.038(3) 0.035(3) 0.030(3) 0.011(3) 0.009(3) 0.011(3)
C52 0.042(4) 0.046(4) 0.036(3) 0.012(3) 0.011(3) 0.007(3)
C53 0.055(5) 0.061(5) 0.046(4) 0.017(4) 0.025(3) 0.012(3)
C54 0.046(4) 0.064(5) 0.064(5) 0.015(4) 0.024(4) 0.016(4)
C55 0.036(4) 0.063(5) 0.065(5) 0.007(4) 0.005(3) 0.009(4)
C56 0.044(4) 0.045(4) 0.043(4) 0.010(3) 0.009(3) 0.004(3)
C57 0.084(6) 0.126(8) 0.066(5) 0.030(6) 0.043(5) 0.007(5)
C61 0.042(4) 0.038(3) 0.030(3) 0.017(3) 0.007(3) 0.009(3)
C62 0.036(4) 0.044(4) 0.033(3) 0.008(3) 0.006(3) 0.006(3)
C63 0.038(4) 0.055(4) 0.037(4) 0.008(3) 0.004(3) -0.001(3)
C64 0.060(5) 0.065(5) 0.037(4) 0.018(4) -0.003(3) 0.002(4)
C65 0.086(6) 0.079(6) 0.040(4) 0.033(5) -0.002(4) 0.019(4)
C66 0.057(4) 0.039(4) 0.048(4) 0.012(3) 0.003(3) 0.015(3)
C67 0.065(5) 0.059(5) 0.058(5) -0.003(4) 0.009(4) -0.006(4)

loop_
_atom_type_symbol
_atom_type_description
_atom_type_scat_dispersion_real
_atom_type_scat_dispersion_imag
_atom_type_scat_source
C C 0.0033 0.0016 'International Tables Vol C Tables 4.2.6.8 and 6.1.1.4'
H H 0 0 'International Tables Vol C Tables 4.2.6.8 and 6.1.1.4'
O O 0.0106 0.006 'International Tables Vol C Tables 4.2.6.8 and 6.1.1.4'
P P 0.1023 0.0942 'International Tables Vol C Tables 4.2.6.8 and 6.1.1.4'
Cl Cl 0.1484 0.1585 'International Tables Vol C Tables 4.2.6.8 and 6.1.1.4'
Rh Rh -1.1178 0.9187 'International Tables Vol C Tables 4.2.6.8 and 6.1.1.4'

loop_
_geom_angle_atom_site_label_1
_geom_angle_atom_site_label_2
_geom_angle_atom_site_label_3
_geom_angle
_geom_angle_publ_flag
C Rh P1 90.40(18) y
C Rh P2 92.62(18) y
P1 Rh P2 176.88(6) y
C Rh Cl1 174.6(2) y
P1 Rh Cl1 88.98(5) ?
P2 Rh Cl1 88.08(5) ?
C21 P1 C31 104.6(3) ?
C21 P1 C11 104.8(2) ?
C31 P1 C11 103.7(3) ?
C21 P1 Rh 113.12(19) ?
C31 P1 Rh 114.15(18) ?
C11 P1 Rh 115.27(18) ?
C61 P2 C51 105.2(2) ?
C61 P2 C41 101.2(2) ?
C51 P2 C41 104.5(3) ?
C61 P2 Rh 117.1(2) ?
C51 P2 Rh 109.98(17) ?
C41 P2 Rh 117.47(18) ?
O C Rh 176.3(6) y
C12 C11 C16 117.7(5) ?
C12 C11 P1 121.1(4) ?
C16 C11 P1 120.9(4) ?
C13 C12 C11 123.0(6) ?
C13 C12 H12 118.5 ?
C11 C12 H12 118.5 ?
C14 C13 C12 117.4(6) ?
C14 C13 C17 120.9(6) ?
C12 C13 C17 121.7(6) ?
C13 C14 C15 121.7(6) ?
C13 C14 H14 119.2 ?
C15 C14 H14 119.2 ?
C14 C15 C16 119.8(6) ?
C14 C15 H15 120.1 ?
C16 C15 H15 120.1 ?
C15 C16 C11 120.3(6) ?
C15 C16 H16 119.8 ?
C11 C16 H16 119.8 ?
C13 C17 H17A 109.5 ?
C13 C17 H17B 109.5 ?
H17A C17 H17B 109.5 ?
C13 C17 H17C 109.5 ?
H17A C17 H17C 109.5 ?
H17B C17 H17C 109.5 ?
C22 C21 C26 118.3(6) ?
C22 C21 P1 123.8(5) ?
C26 C21 P1 117.8(5) ?
C21 C22 C23 122.2(7) ?
C21 C22 H22 118.9 ?
C23 C22 H22 118.9 ?
C24 C23 C22 117.5(7) ?
C24 C23 C27 121.9(7) ?
C22 C23 C27 120.6(8) ?
C23 C24 C25 122.7(7) ?
C23 C24 H24 118.6 ?
C25 C24 H24 118.6 ?
C24 C25 C26 119.3(8) ?
C24 C25 H25 120.4 ?
C26 C25 H25 120.4 ?
C25 C26 C21 120.0(7) ?
C25 C26 H26 120 ?
C21 C26 H26 120 ?
C23 C27 H27A 109.5 ?
C23 C27 H27B 109.5 ?
H27A C27 H27B 109.5 ?
C23 C27 H27C 109.5 ?
H27A C27 H27C 109.5 ?
H27B C27 H27C 109.5 ?
C32 C31 C36 118.3(6) ?
C32 C31 P1 119.0(4) ?
C36 C31 P1 122.7(5) ?
C33 C32 C31 121.9(5) ?
C33 C32 H32 119.1 ?
C31 C32 H32 119.1 ?
C32 C33 C34 118.9(6) ?
C32 C33 C37 120.4(6) ?
C34 C33 C37 120.7(6) ?
C35 C34 C33 120.2(6) ?
C35 C34 H34 119.9 ?
C33 C34 H34 119.9 ?
C34 C35 C36 121.0(6) ?
C34 C35 H35 119.5 ?
C36 C35 H35 119.5 ?
C35 C36 C31 119.7(6) ?
C35 C36 H36 120.1 ?
C31 C36 H36 120.1 ?
C33 C37 H37A 109.5 ?
C33 C37 H37B 109.5 ?
H37A C37 H37B 109.5 ?
C33 C37 H37C 109.5 ?
H37A C37 H37C 109.5 ?
H37B C37 H37C 109.5 ?
C42 C41 C46 118.9(5) ?
C42 C41 P2 123.4(4) ?
C46 C41 P2 117.7(4) ?
C41 C42 C43 121.4(5) ?
C41 C42 H42 119.3 ?
C43 C42 H42 119.3 ?
C44 C43 C42 118.8(6) ?
C44 C43 C47 121.3(5) ?
C42 C43 C47 119.9(5) ?
C43 C44 C45 120.4(5) ?
C43 C44 H44 119.8 ?
C45 C44 H44 119.8 ?
C46 C45 C44 120.1(6) ?
C46 C45 H45 119.9 ?
C44 C45 H45 119.9 ?
C45 C46 C41 120.4(6) ?
C45 C46 H46 119.8 ?
C41 C46 H46 119.8 ?
C43 C47 H47A 109.5 ?
C43 C47 H47B 109.5 ?
H47A C47 H47B 109.5 ?
C43 C47 H47C 109.5 ?
H47A C47 H47C 109.5 ?
H47B C47 H47C 109.5 ?
C52 C51 C56 118.7(5) ?
C52 C51 P2 124.0(4) ?
C56 C51 P2 117.2(4) ?
C51 C52 C53 121.9(6) ?
C51 C52 H52 119.1 ?
C53 C52 H52 119.1 ?
C54 C53 C52 118.5(6) ?
C54 C53 C57 121.5(6) ?
C52 C53 C57 120.0(6) ?
C55 C54 C53 120.8(6) ?
C55 C54 H54 119.6 ?
C53 C54 H54 119.6 ?
C54 C55 C56 120.7(6) ?
C54 C55 H55 119.6 ?
C56 C55 H55 119.6 ?
C55 C56 C51 119.3(6) ?
C55 C56 H56 120.3 ?
C51 C56 H56 120.3 ?
C53 C57 H57A 109.5 ?
C53 C57 H57B 109.5 ?
H57A C57 H57B 109.5 ?
C53 C57 H57C 109.5 ?
H57A C57 H57C 109.5 ?
H57B C57 H57C 109.5 ?
C62 C61 C66 118.8(5) ?
C62 C61 P2 121.3(4) ?
C66 C61 P2 119.9(5) ?
C61 C62 C63 122.2(6) ?
C61 C62 H62 118.9 ?
C63 C62 H62 118.9 ?
C64 C63 C62 117.4(6) ?
C64 C63 C67 121.2(6) ?
C62 C63 C67 121.4(6) ?
C65 C64 C63 121.7(6) ?
C65 C64 H64 119.1 ?
C63 C64 H64 119.1 ?
C64 C65 C66 120.5(6) ?
C64 C65 H65 119.8 ?
C66 C65 H65 119.8 ?
C65 C66 C61 119.3(6) ?
C65 C66 H66 120.3 ?
C61 C66 H66 120.3 ?
C63 C67 H67A 109.5 ?
C63 C67 H67B 109.5 ?
H67A C67 H67B 109.5 ?
C63 C67 H67C 109.5 ?
H67A C67 H67C 109.5 ?
H67B C67 H67C 109.5 ?
Cl2A C1A Cl3A 112.5(12) ?
Cl2A C1A H1A1 109.1 ?
Cl3A C1A H1A1 109.1 ?
Cl2A C1A H1A2 109.1 ?
Cl3A C1A H1A2 109.1 ?
H1A1 C1A H1A2 107.8 ?
Cl2B C1B Cl3B 108.8(11) ?
Cl2B C1B H1B1 109.9 ?
Cl3B C1B H1B1 109.9 ?
Cl2B C1B H1B2 109.9 ?
Cl3B C1B H1B2 109.9 ?
H1B1 C1B H1B2 108.3 ?

loop_
_geom_bond_atom_site_label_1
_geom_bond_atom_site_label_2
_geom_bond_distance
_geom_bond_publ_flag
Rh C 1.792(6) y
Rh P1 2.3231(16) y
Rh P2 2.3266(16) y
Rh Cl1 2.3659(15) y
P1 C21 1.821(6) ?
P1 C31 1.827(6) ?
P1 C11 1.829(5) ?
P2 C61 1.828(6) ?
P2 C51 1.831(6) ?
P2 C41 1.841(5) ?
C O 1.156(6) y
C11 C12 1.385(7) ?
C11 C16 1.386(8) ?
C12 C13 1.380(7) ?
C12 H12 0.93 ?
C13 C14 1.371(9) ?
C13 C17 1.514(9) ?
C14 C15 1.374(8) ?
C14 H14 0.93 ?
C15 C16 1.385(7) ?
C15 H15 0.93 ?
C16 H16 0.93 ?
C17 H17A 0.96 ?
C17 H17B 0.96 ?
C17 H17C 0.96 ?
C21 C22 1.387(8) ?
C21 C26 1.395(8) ?
C22 C23 1.392(9) ?
C22 H22 0.93 ?
C23 C24 1.368(11) ?
C23 C27 1.509(10) ?
C24 C25 1.369(11) ?
C24 H24 0.93 ?
C25 C26 1.395(9) ?
C25 H25 0.93 ?
C26 H26 0.93 ?
C27 H27A 0.96 ?
C27 H27B 0.96 ?
C27 H27C 0.96 ?
C31 C32 1.385(7) ?
C31 C36 1.395(7) ?
C32 C33 1.383(8) ?
C32 H32 0.93 ?
C33 C34 1.386(8) ?
C33 C37 1.521(8) ?
C34 C35 1.363(9) ?
C34 H34 0.93 ?
C35 C36 1.391(9) ?
C35 H35 0.93 ?
C36 H36 0.93 ?
C37 H37A 0.96 ?
C37 H37B 0.96 ?
C37 H37C 0.96 ?
C41 C42 1.373(8) ?
C41 C46 1.381(8) ?
C42 C43 1.403(7) ?
C42 H42 0.93 ?
C43 C44 1.363(8) ?
C43 C47 1.500(8) ?
C44 C45 1.391(9) ?
C44 H44 0.93 ?
C45 C46 1.377(8) ?
C45 H45 0.93 ?
C46 H46 0.93 ?
C47 H47A 0.96 ?
C47 H47B 0.96 ?
C47 H47C 0.96 ?
C51 C52 1.373(7) ?
C51 C56 1.395(8) ?
C52 C53 1.384(8) ?
C52 H52 0.93 ?
C53 C54 1.369(9) ?
C53 C57 1.520(8) ?
C54 C55 1.367(8) ?
C54 H54 0.93 ?
C55 C56 1.382(8) ?
C55 H55 0.93 ?
C56 H56 0.93 ?
C57 H57A 0.96 ?
C57 H57B 0.96 ?
C57 H57C 0.96 ?
C61 C62 1.384(8) ?
C61 C66 1.402(8) ?
C62 C63 1.399(8) ?
C62 H62 0.93 ?
C63 C64 1.380(9) ?
C63 C67 1.489(9) ?
C64 C65 1.378(10) ?
C64 H64 0.93 ?
C65 C66 1.386(9) ?
C65 H65 0.93 ?
C66 H66 0.93 ?
C67 H67A 0.96 ?
C67 H67B 0.96 ?
C67 H67C 0.96 ?
C1A Cl2A 1.66(2) ?
C1A Cl3A 1.82(2) ?
C1A H1A1 0.97 ?
C1A H1A2 0.97 ?
C1B Cl2B 1.72(2) ?
C1B Cl3B 1.86(2) ?
C1B H1B1 0.97 ?
C1B H1B2 0.97 ?

loop_
_geom_hbond_atom_site_label_D
_geom_hbond_atom_site_label_H
_geom_hbond_atom_site_label_A
_geom_hbond_distance_DH
_geom_hbond_distance_HA
_geom_hbond_distance_DA
_geom_hbond_angle_DHA
C32 H32 Cl1 0.93 2.81 3.543(6) 137
C67 H67C Cl2A 0.96 2.75 3.505(10) 137
C67 H67C Cl2B 0.96 2.69 3.547(9) 149

loop_
_geom_torsion_atom_site_label_1
_geom_torsion_atom_site_label_2
_geom_torsion_atom_site_label_3
_geom_torsion_atom_site_label_4
_geom_torsion
_geom_torsion_publ_flag
C11 P2 Rh C -6.3(3) y
C21 P2 Rh C -132.7(3) y
C31 P2 Rh C 117.1(3) y
C41 P2 Rh C 0.6(3) y
C51 P2 Rh C -118.8(3) y
C61 P2 Rh C 121.3(3) y
